data_4323896
loop_
_publ_author_name
'John H. Chen'
'Peter K. Dorhout'
'J. E. Ostenson'

_publ_contact_author
;
      Peter K. Dorhout
      Department of Chemistry
      Colorado State University
      Fort Collins, CO  80523  USA
;
_publ_contact_author_email pkd@lamar.colostate.edu
_publ_contact_author_fax 970-491-1801
_publ_contact_author_phone 970-491-0624
_publ_section_title
;
 A Comparative Study of Two New Structure Types. Synthesis and Structural
 and Electronic Characterization of K(RE)P2Se6 (RE = Y, La, Ce, Pr, Gd)
;
_journal_name_full 'Inorganic Chemistry'
_journal_page_first 5627
_journal_page_last 5633
_journal_paper_doi 10.1021/ic9516121
_journal_volume 35
_journal_year 1996
_chemical_compound_source synthesized
_chemical_formula_sum 'K P2 Se6 Y'
_chemical_formula_weight 663.71
_chemical_name_common 'potassium yttrium selenodiphosphate (IV)'
_chemical_name_systematic
; 
 ? 
;
_space_group_IT_number 19
_symmetry_cell_setting orthorhombic
_symmetry_space_group_name_Hall 'P 2ac 2ab'
_symmetry_space_group_name_H-M 'P 21 21 21'
_atom_sites_solution_hydrogens geom
_atom_sites_solution_primary direct
_atom_sites_solution_secondary difmap
_audit_creation_method SHELXL
_cell_angle_alpha 90.00
_cell_angle_beta 90.00
_cell_angle_gamma 90.00
_cell_formula_units_Z 4
_cell_length_a 6.7366(5)
_cell_length_b 7.4286(6)
_cell_length_c 21.603(2)
_cell_measurement_reflns_used 36
_cell_measurement_temperature 298(2)
_cell_measurement_theta_max 12.50
_cell_measurement_theta_min 6.54
_cell_volume 1081.09(16)
_computing_cell_refinement 'Siemens XSCANS'
_computing_data_collection 'Siemens XSCANS'
_computing_data_reduction 'Siemens SHELXTL'
_computing_molecular_graphics 'Siemens SHELXTL'
_computing_publication_material 'Siemens SHELXTL'
_computing_structure_refinement 'SHELXL-93 (Sheldrick, 1993)'
_computing_structure_solution 'SHELXS-86 (Sheldrick, 1990)'
_diffrn_ambient_temperature 298(2)
_diffrn_measurement_device 'Siemens P4'
_diffrn_measurement_method '\w scans'
_diffrn_radiation_monochromator graphite
_diffrn_radiation_source 'fine-focus sealed tube'
_diffrn_radiation_type MoK\a
_diffrn_radiation_wavelength 0.71073
_diffrn_reflns_av_R_equivalents 0.0739
_diffrn_reflns_av_sigmaI/netI 0.0710
_diffrn_reflns_limit_h_max 6
_diffrn_reflns_limit_h_min -1
_diffrn_reflns_limit_k_max 8
_diffrn_reflns_limit_k_min -11
_diffrn_reflns_limit_l_max 17
_diffrn_reflns_limit_l_min -17
_diffrn_reflns_number 3518
_diffrn_reflns_theta_max 31.94
_diffrn_reflns_theta_min 2.90
_diffrn_standards_decay_% 9.44
_diffrn_standards_interval_count 97
_diffrn_standards_number 3
_exptl_absorpt_coefficient_mu 26.207
_exptl_absorpt_correction_T_max 0.6491
_exptl_absorpt_correction_T_min 0.1026
_exptl_absorpt_correction_type empirical
_exptl_crystal_colour clear_light_yellow
_exptl_crystal_density_diffrn 4.078
_exptl_crystal_description clear_yellow_plate
_exptl_crystal_F_000 1168
_exptl_crystal_size_max 0.09
_exptl_crystal_size_mid 0.16
_exptl_crystal_size_min 0.36
_refine_diff_density_max 1.116
_refine_diff_density_min -1.252
_refine_diff_density_rms 0.325
_refine_ls_abs_structure_details 'Flack H D (1983), Acta Cryst. A39, 876-881'
_refine_ls_abs_structure_Flack 0.42(3)
_refine_ls_extinction_coef 0.0002(2)
_refine_ls_extinction_expression Fc^*^=kFc[1+0.001xFc^2^\l^3^/sin(2\q)]^-1/4^
_refine_ls_extinction_method SHELXL
_refine_ls_goodness_of_fit_all 1.039
_refine_ls_goodness_of_fit_obs 1.071
_refine_ls_matrix_type full
_refine_ls_number_parameters 93
_refine_ls_number_reflns 1514
_refine_ls_number_restraints 0
_refine_ls_restrained_S_all 1.039
_refine_ls_restrained_S_obs 1.071
_refine_ls_R_factor_all 0.0509
_refine_ls_R_factor_obs 0.0402
_refine_ls_shift/esd_max 0.000
_refine_ls_shift/esd_mean 0.000
_refine_ls_structure_factor_coef Fsqd
_refine_ls_weighting_details 'w=1/[\s^2^(Fo^2^)+(0.0410P)^2^+0.0000P] where P=(Fo^2^+2Fc^2^)/3'
_refine_ls_weighting_scheme calc
_refine_ls_wR_factor_all 0.0874
_refine_ls_wR_factor_obs 0.0838
_reflns_number_observed 1321
_reflns_number_total 1514
_reflns_observed_criterion >2sigma(I)
_cod_data_source_file ic9516121.cif
_cod_data_source_block pd37
_cod_depositor_comments
;
The following automatic conversions were performed:

'_refine_ls_weighting_scheme' value 'calc
w=1/[\s^2^(Fo^2^)+(0.0410P)^2^+0.0000P] where P=(Fo^2^+2Fc^2^)/3' was
changed to 'calc'. New tag '_refine_ls_weighting_details' was
created. The value of the new tag was set to
'w=1/[\s^2^(Fo^2^)+(0.0410P)^2^+0.0000P] where P=(Fo^2^+2Fc^2^)/3'.

Automatic conversion script
Id: cif_fix_values 3143 2015-03-26 13:38:13Z robertas 
;
_cod_original_cell_volume 1081.1(2)
_cod_database_code 4323896

loop_
_symmetry_equiv_pos_as_xyz
'x, y, z'
'-x+1/2, -y, z+1/2'
'-x, y+1/2, -z+1/2'
'x+1/2, -y+1/2, -z'

loop_
_atom_site_aniso_label
_atom_site_aniso_U_11
_atom_site_aniso_U_22
_atom_site_aniso_U_33
_atom_site_aniso_U_23
_atom_site_aniso_U_13
_atom_site_aniso_U_12
K 0.029(2) 0.042(2) 0.048(4) -0.010(2) -0.011(2) 0.000(2)
Y 0.0106(6) 0.0100(6) 0.0114(10) 0.0011(8) -0.0006(7) 0.0009(4)
P1 0.009(2) 0.011(2) 0.010(3) -0.001(2) -0.0007(15) 0.0037(14)
P2 0.007(2) 0.011(2) 0.019(3) -0.001(2) 0.002(2) 0.0008(13)
Se1 0.0092(8) 0.0129(7) 0.0161(11) -0.0008(7) -0.0008(7) -0.0001(5)
Se2 0.0086(8) 0.0114(7) 0.0163(11) 0.0008(7) -0.0002(7) -0.0008(5)
Se3 0.0116(6) 0.0124(6) 0.0094(10) -0.0002(7) 0.0005(7) 0.0027(5)
Se4 0.0117(8) 0.0178(7) 0.0104(10) 0.0000(7) -0.0014(6) 0.0033(6)
Se5 0.0144(8) 0.0143(7) 0.0147(11) -0.0006(7) -0.0026(6) 0.0039(6)
Se6 0.0213(8) 0.0278(8) 0.0140(11) 0.0051(8) 0.0028(7) 0.0011(7)

loop_
_atom_site_label
_atom_site_type_symbol
_atom_site_fract_x
_atom_site_fract_y
_atom_site_fract_z
_atom_site_U_iso_or_equiv
_atom_site_thermal_displace_type
_atom_site_occupancy
_atom_site_calc_flag
_atom_site_refinement_flags
_atom_site_disorder_group
K K -0.6237(5) 0.4791(5) -0.0044(2) 0.0396(12) Uani 1 d . .
Y Y 0.2168(2) 0.67880(15) 0.25108(8) 0.0107(3) Uani 1 d . .
P1 P -0.1761(5) 0.4484(5) 0.1105(2) 0.0099(9) Uani 1 d . .
P2 P -0.3087(5) 0.6720(4) 0.1648(2) 0.0124(9) Uani 1 d . .
Se1 Se 0.0774(2) 0.3659(2) 0.16916(8) 0.0127(4) Uani 1 d . .
Se2 Se -0.0670(2) 0.8726(2) 0.16815(8) 0.0121(4) Uani 1 d . .
Se3 Se 0.6311(2) 0.5498(2) 0.25662(8) 0.0111(4) Uani 1 d . .
Se4 Se 0.4113(2) 0.7627(2) 0.12731(8) 0.0133(4) Uani 1 d . .
Se5 Se 0.3916(2) 0.7339(2) 0.38084(8) 0.0144(4) Uani 1 d . .
Se6 Se -0.1190(2) 0.5408(2) 0.01771(8) 0.0210(4) Uani 1 d . .

loop_
_atom_type_symbol
_atom_type_description
_atom_type_scat_dispersion_real
_atom_type_scat_dispersion_imag
_atom_type_scat_source
P P 0.1023 0.0942 'International Tables Vol C Tables 4.2.6.8 and 6.1.1.4'
K K 0.2009 0.2494 'International Tables Vol C Tables 4.2.6.8 and 6.1.1.4'
Se Se -0.0929 2.2259 'International Tables Vol C Tables 4.2.6.8 and 6.1.1.4'
Y Y -2.7962 3.5667 'International Tables Vol C Tables 4.2.6.8 and 6.1.1.4'

loop_
_geom_angle_atom_site_label_1
_geom_angle_atom_site_label_2
_geom_angle_atom_site_label_3
_geom_angle
_geom_angle_site_symmetry_1
_geom_angle_site_symmetry_3
_geom_angle_publ_flag
Se6 K Se5 69.49(7) 1_455 2_464 ?
Se6 K Se6 157.73(14) 1_455 . ?
Se5 K Se6 132.34(13) 2_464 . ?
Se6 K Se4 82.66(9) 1_455 1_455 ?
Se5 K Se4 152.00(12) 2_464 1_455 ?
Se6 K Se4 75.26(8) . 1_455 ?
Se6 K Se6 83.43(9) 1_455 4_465 ?
Se5 K Se6 113.84(12) 2_464 4_465 ?
Se6 K Se6 82.55(9) . 4_465 ?
Se4 K Se6 58.12(7) 1_455 4_465 ?
Se6 K Se5 113.01(12) 1_455 3_545 ?
Se5 K Se5 121.97(11) 2_464 3_545 ?
Se6 K Se5 62.42(7) . 3_545 ?
Se4 K Se5 71.09(9) 1_455 3_545 ?
Se6 K Se5 124.15(12) 4_465 3_545 ?
Se6 K Se2 101.20(10) 1_455 4_465 ?
Se5 K Se2 60.47(8) 2_464 4_465 ?
Se6 K Se2 89.51(10) . 4_465 ?
Se4 K Se2 125.39(11) 1_455 4_465 ?
Se6 K Se2 68.16(8) 4_465 4_465 ?
Se5 K Se2 144.27(11) 3_545 4_465 ?
Se6 K Se6 98.79(10) 1_455 4_455 ?
Se5 K Se6 59.59(7) 2_464 4_455 ?
Se6 K Se6 97.72(10) . 4_455 ?
Se4 K Se6 130.61(13) 1_455 4_455 ?
Se6 K Se6 171.1(2) 4_465 4_455 ?
Se5 K Se6 62.98(7) 3_545 4_455 ?
Se2 K Se6 102.94(11) 4_465 4_455 ?
Se6 K K 53.18(3) 1_455 4_455 ?
Se5 K K 48.34(7) 2_464 4_455 ?
Se6 K K 141.12(13) . 4_455 ?
Se4 K K 115.86(14) 1_455 4_455 ?
Se6 K K 135.83(9) 4_465 4_455 ?
Se5 K K 85.18(13) 3_545 4_455 ?
Se2 K K 108.67(13) 4_465 4_455 ?
Se6 K K 45.61(9) 4_455 4_455 ?
Se6 K K 141.22(13) 1_455 4 ?
Se5 K K 94.06(12) 2_464 4 ?
Se6 K K 53.03(3) . 4 ?
Se4 K K 110.06(12) 1_455 4 ?
Se6 K K 134.82(9) 4_465 4 ?
Se5 K K 45.89(8) 3_545 4 ?
Se2 K K 100.14(12) 4_465 4 ?
Se6 K K 44.69(9) 4_455 4 ?
K K K 89.32(12) 4_455 4 ?
Se3 Y Se3 88.69(4) 3_655 . ?
Se3 Y Se1 80.04(5) 3_655 3 ?
Se3 Y Se1 139.34(7) . 3 ?
Se3 Y Se2 74.81(5) 3_655 . ?
Se3 Y Se2 141.71(7) . . ?
Se1 Y Se2 72.29(5) 3 . ?
Se3 Y Se2 148.03(8) 3_655 3_545 ?
Se3 Y Se2 92.72(5) . 3_545 ?
Se1 Y Se2 78.22(5) 3 3_545 ?
Se2 Y Se2 119.49(4) . 3_545 ?
Se3 Y Se4 66.96(5) 3_655 . ?
Se3 Y Se4 72.25(5) . . ?
Se1 Y Se4 134.51(6) 3 . ?
Se2 Y Se4 69.52(5) . . ?
Se2 Y Se4 143.23(6) 3_545 . ?
Se3 Y Se5 78.06(5) 3_655 . ?
Se3 Y Se5 69.11(5) . . ?
Se1 Y Se5 70.35(5) 3 . ?
Se2 Y Se5 136.79(6) . . ?
Se2 Y Se5 72.70(6) 3_545 . ?
Se4 Y Se5 127.61(5) . . ?
Se3 Y Se1 141.51(8) 3_655 . ?
Se3 Y Se1 93.82(5) . . ?
Se1 Y Se1 119.00(4) 3 . ?
Se2 Y Se1 79.84(5) . . ?
Se2 Y Se1 70.28(5) 3_545 . ?
Se4 Y Se1 77.31(6) . . ?
Se5 Y Se1 138.20(6) . . ?
Se6 P1 Se5 115.8(2) . 3_545 ?
Se6 P1 Se1 118.9(2) . . ?
Se5 P1 Se1 105.3(2) 3_545 . ?
Se6 P1 P2 109.0(2) . . ?
Se5 P1 P2 103.6(2) 3_545 . ?
Se1 P1 P2 102.4(2) . . ?
Se4 P2 Se2 116.4(2) 1_455 . ?
Se4 P2 Se3 107.67(15) 1_455 1_455 ?
Se2 P2 Se3 112.5(2) . 1_455 ?
Se4 P2 P1 112.7(2) 1_455 . ?
Se2 P2 P1 103.0(2) . . ?
Se3 P2 P1 103.9(2) 1_455 . ?
P1 Se1 Y 86.97(11) . 3_545 ?
P1 Se1 Y 110.90(10) . . ?
Y Se1 Y 102.94(5) 3_545 . ?
P2 Se2 Y 99.54(11) . . ?
P2 Se2 Y 106.20(11) . 3 ?
Y Se2 Y 103.22(5) . 3 ?
P2 Se2 K 95.36(13) . 4_565 ?
Y Se2 K 141.00(8) . 4_565 ?
Y Se2 K 106.85(7) 3 4_565 ?
P2 Se3 Y 105.60(11) 1_655 3_645 ?
P2 Se3 Y 90.20(10) 1_655 . ?
Y Se3 Y 129.07(5) 3_645 . ?
P2 Se4 Y 88.99(12) 1_655 . ?
P2 Se4 K 99.99(13) 1_655 1_655 ?
Y Se4 K 123.68(8) . 1_655 ?
P1 Se5 Y 85.40(11) 3 . ?
P1 Se5 K 85.66(12) 3 2_465 ?
Y Se5 K 113.22(9) . 2_465 ?
P1 Se5 K 81.61(12) 3 3 ?
Y Se5 K 156.11(8) . 3 ?
K Se5 K 85.77(7) 2_465 3 ?
P1 Se6 K 105.26(12) . 1_655 ?
P1 Se6 K 84.89(12) . . ?
K Se6 K 157.73(14) 1_655 . ?
P1 Se6 K 113.01(14) . 4_565 ?
K Se6 K 97.57(10) 1_655 4_565 ?
K Se6 K 96.45(10) . 4_565 ?
P1 Se6 K 75.48(12) . 4 ?
K Se6 K 82.13(8) 1_655 4 ?
K Se6 K 81.36(8) . 4 ?
K Se6 K 171.1(2) 4_565 4 ?

loop_
_geom_bond_atom_site_label_1
_geom_bond_atom_site_label_2
_geom_bond_distance
_geom_bond_site_symmetry_2
_geom_bond_publ_flag
K Se6 3.402(4) 1_455 ?
K Se5 3.450(4) 2_464 ?
K Se6 3.464(4) . ?
K Se4 3.549(4) 1_455 ?
K Se6 3.578(4) 4_465 ?
K Se5 3.590(4) 3_545 ?
K Se2 3.724(5) 4_465 ?
K Se6 3.873(4) 4_455 ?
K K 4.792(5) 4_455 ?
K K 4.792(5) 4 ?
Y Se3 2.945(2) 3_655 ?
Y Se3 2.9538(15) . ?
Y Se1 2.971(2) 3 ?
Y Se2 2.989(2) . ?
Y Se2 3.039(2) 3_545 ?
Y Se4 3.042(2) . ?
Y Se5 3.068(2) . ?
Y Se1 3.068(2) . ?
P1 Se6 2.153(4) . ?
P1 Se5 2.164(4) 3_545 ?
P1 Se1 2.213(4) . ?
P1 P2 2.222(5) . ?
P2 Se4 2.161(4) 1_455 ?
P2 Se2 2.209(4) . ?
P2 Se3 2.218(4) 1_455 ?
Se1 Y 2.971(2) 3_545 ?
Se2 Y 3.039(2) 3 ?
Se2 K 3.724(5) 4_565 ?
Se3 P2 2.218(4) 1_655 ?
Se3 Y 2.945(2) 3_645 ?
Se4 P2 2.161(4) 1_655 ?
Se4 K 3.549(4) 1_655 ?
Se5 P1 2.164(4) 3 ?
Se5 K 3.450(4) 2_465 ?
Se5 K 3.590(4) 3 ?
Se6 K 3.402(4) 1_655 ?
Se6 K 3.578(4) 4_565 ?
Se6 K 3.873(4) 4 ?
